data_4305889
loop_
_publ_author_name
'Felicitas Lips'
'Stefanie Dehnen'

_publ_section_title
;
One-Size Adjustable-Gap Cluster Anions: Systematic Approach to Multinary,
Water-Soluble Chalcogenidometalate Compounds
;
_journal_name_full 'Inorganic Chemistry'
_journal_page_first 5561
_journal_page_last 5563
_journal_paper_doi 10.1021/ic8008199
_journal_volume 47
_journal_year 2008
_chemical_formula_sum 'C2 H45 K10 Mn4 O20.5 Se10.6 Sn4 Te6.4'
_chemical_formula_weight 3136.52
_chemical_name_systematic
; 
 ? 
;
_space_group_IT_number 96
_symmetry_cell_setting tetragonal
_symmetry_space_group_name_Hall 'P 4nw 2abw'
_symmetry_space_group_name_H-M 'P 43 21 2'
_atom_sites_solution_hydrogens geom
_atom_sites_solution_primary direct
_atom_sites_solution_secondary difmap
_audit_creation_method SHELXL-97
_cell_angle_alpha 90.00
_cell_angle_beta 90.00
_cell_angle_gamma 90.00
_cell_formula_units_Z 4
_cell_length_a 15.713(2)
_cell_length_b 15.713(2)
_cell_length_c 26.025(5)
_cell_measurement_temperature 200(2)
_cell_volume 6425.5(17)
_computing_structure_refinement 'SHELXL-97 (Sheldrick, 1997)'
_computing_structure_solution 'SHELXS-97 (Sheldrick, 1990)'
_diffrn_ambient_temperature 200(2)
_diffrn_measured_fraction_theta_full 0.998
_diffrn_measured_fraction_theta_max 0.998
_diffrn_radiation_monochromator graphite
_diffrn_radiation_source 'fine-focus sealed tube'
_diffrn_radiation_type MoK\a
_diffrn_radiation_wavelength 0.71073
_diffrn_reflns_av_R_equivalents 0.0944
_diffrn_reflns_av_sigmaI/netI 0.1027
_diffrn_reflns_limit_h_max 19
_diffrn_reflns_limit_h_min -17
_diffrn_reflns_limit_k_max 15
_diffrn_reflns_limit_k_min -19
_diffrn_reflns_limit_l_max 28
_diffrn_reflns_limit_l_min -31
_diffrn_reflns_number 21772
_diffrn_reflns_theta_full 25.89
_diffrn_reflns_theta_max 25.89
_diffrn_reflns_theta_min 1.51
_exptl_absorpt_coefficient_mu 11.836
_exptl_crystal_colour dark_red
_exptl_crystal_density_diffrn 3.242
_exptl_crystal_density_method 'not measured'
_exptl_crystal_description block-shaped
_exptl_crystal_F_000 5617
_exptl_crystal_size_max 0.6
_exptl_crystal_size_mid 0.4
_exptl_crystal_size_min 0.4
_refine_diff_density_max 0.354
_refine_diff_density_min -0.352
_refine_diff_density_rms 0.049
_refine_ls_abs_structure_details 'Flack H D (1983), Acta Cryst. A39, 876-881'
_refine_ls_abs_structure_Flack 0.00(3)
_refine_ls_extinction_method none
_refine_ls_goodness_of_fit_ref 0.928
_refine_ls_hydrogen_treatment mixed
_refine_ls_matrix_type full
_refine_ls_number_parameters 209
_refine_ls_number_reflns 6239
_refine_ls_number_restraints 0
_refine_ls_restrained_S_all 0.928
_refine_ls_R_factor_all 0.0924
_refine_ls_R_factor_gt 0.0565
_refine_ls_shift/su_max 0.005
_refine_ls_shift/su_mean 0.000
_refine_ls_structure_factor_coef Fsqd
_refine_ls_weighting_details 'calc w=1/[\s^2^(Fo^2^)+(0.0412P)^2^+0.0000P] where P=(Fo^2^+2Fc^2^)/3'
_refine_ls_weighting_scheme calc
_refine_ls_wR_factor_gt 0.0955
_refine_ls_wR_factor_ref 0.1054
_reflns_number_gt 4358
_reflns_number_total 6239
_reflns_threshold_expression >2sigma(I)
_cod_data_source_file ic8008199-file001_4.cif
_cod_data_source_block K10Mn4Sn4Se10.6Te6.4_compound_4
_cod_original_cell_volume 6425.6(18)
_cod_original_formula_sum 'C2 H45 K10 Mn4 O20.50 Se10.60 Sn4 Te6.40'
_cod_database_code 4305889

loop_
_symmetry_equiv_pos_as_xyz
'x, y, z'
'-x, -y, z+1/2'
'-y+1/2, x+1/2, z+3/4'
'y+1/2, -x+1/2, z+1/4'
'-x+1/2, y+1/2, -z+3/4'
'x+1/2, -y+1/2, -z+1/4'
'y, x, -z'
'-y, -x, -z+1/2'

loop_
_atom_site_label
_atom_site_type_symbol
_atom_site_fract_x
_atom_site_fract_y
_atom_site_fract_z
_atom_site_U_iso_or_equiv
_atom_site_adp_type
_atom_site_occupancy
_atom_site_symmetry_multiplicity
_atom_site_calc_flag
_atom_site_refinement_flags
_atom_site_disorder_assembly
_atom_site_disorder_group
Sn1 Sn 0.70969(8) 0.49765(7) 0.09652(4) 0.0462(6) Uani 1 1 d . . .
Sn2 Sn 0.92856(7) 0.70687(8) -0.08715(4) 0.0464(6) Uani 1 1 d . . .
Te1 Te 0.70425(9) 0.35692(8) 0.15579(5) 0.0610(6) Uani 1 1 d . . .
Te2 Te 1.07377(9) 0.70176(10) -0.14185(5) 0.0705(6) Uani 1 1 d . . .
Se3 Se 0.56264(11) 0.56703(11) 0.09959(6) 0.0531(6) Uani 0.90 1 d P . .
Te3 Te 0.56264(11) 0.56703(11) 0.09959(6) 0.0531(6) Uani 0.10 1 d P . .
Se4 Se 0.74562(12) 0.44601(10) 0.00439(6) 0.0558(7) Uani 0.90 1 d P . .
Te4 Te 0.74562(12) 0.44601(10) 0.00439(6) 0.0558(7) Uani 0.10 1 d P . .
Se5 Se 0.82134(10) 0.60075(10) 0.13404(5) 0.0500(6) Uani 0.80 1 d P . .
Te5 Te 0.82134(10) 0.60075(10) 0.13404(5) 0.0500(6) Uani 0.20 1 d P . .
Se6 Se 0.86128(11) 0.85348(11) -0.10594(5) 0.0546(6) Uani 0.70 1 d P . .
Te6 Te 0.86128(11) 0.85348(11) -0.10594(5) 0.0546(6) Uani 0.30 1 d P . .
Se7 Se 0.83750(10) 0.58142(10) -0.11930(5) 0.0526(6) Uani 0.70 1 d P . .
Te7 Te 0.83750(10) 0.58142(10) -0.11930(5) 0.0526(6) Uani 0.30 1 d P . .
Se8 Se 0.97373(10) 0.68815(11) 0.00628(6) 0.0529(6) Uani 0.80 1 d P . .
Te8 Te 0.97373(10) 0.68815(11) 0.00628(6) 0.0529(6) Uani 0.20 1 d P . .
Se9 Se 0.71227(11) 0.71227(11) 0.0000 0.0464(7) Uani 1 2 d S . .
Mn1 Mn 0.71293(18) 0.57786(16) -0.05372(9) 0.0490(7) Uani 1 1 d . . .
Mn2 Mn 0.83863(15) 0.71312(18) 0.06070(8) 0.0477(8) Uani 1 1 d . . .
K1 K 0.9455(3) 0.9455(3) 0.0000 0.0704(17) Uani 1 2 d S . .
K2A K 0.4726(8) 0.4726(8) 0.0000 0.215(6) Uiso 0.60 2 d SP . .
K2B K 0.412(3) 0.526(3) 0.0079(16) 0.236(15) Uiso 0.40 1 d P . .
K3 K 0.4708(3) 0.9577(3) 0.02514(16) 0.0698(12) Uani 1 1 d . . .
K4 K 0.7645(3) 0.7343(3) -0.20098(15) 0.0622(12) Uiso 1 1 d . . .
K5 K 0.5599(12) 0.1438(12) -0.0030(7) 0.147(6) Uiso 0.50 1 d P . .
K6A K 0.9387(5) 1.2018(5) 0.0377(3) 0.0588(19) Uiso 0.62 1 d P . .
K6B K 0.9562(13) 1.2065(14) 0.0222(8) 0.101(6) Uiso 0.38 1 d P . .
O1 O 0.3308(9) 1.0564(9) -0.0061(5) 0.077(4) Uiso 1 1 d . . .
O2 O 1.0685(11) 1.0685(11) 0.0000 0.091(6) Uiso 1 2 d S . .
O4 O 0.4780(9) 0.9779(9) -0.0811(5) 0.072(4) Uiso 1 1 d . . .
O5 O 0.3385(18) 0.5740(18) 0.0179(9) 0.149(8) Uiso 1 1 d . . .
O6A O 0.4349(15) 0.3957(15) 0.1237(9) 0.096(7) Uiso 0.75 1 d P . .
O6B O 0.926(2) 1.081(2) 0.0927(14) 0.037(8) Uiso 0.25 1 d P . .
O7A O 0.5421(9) 0.2691(10) 0.0720(5) 0.049(4) Uiso 1 1 d . . .
O7B O 0.5541(9) 0.2455(9) 0.0757(5) 0.041(4) Uiso 1 1 d . . .
O8A O 0.312(3) 0.312(3) 0.0000 0.16(2) Uiso 0.50 2 d SP . .
O8B O 0.414(4) 0.313(4) -0.005(2) 0.077(16) Uiso 0.25 1 d P . .
O8C O 0.389(5) 0.281(5) 0.015(3) 0.10(2) Uiso 0.25 1 d P . .
O9 O 0.7305(8) 0.7230(9) -0.3018(5) 0.068(3) Uiso 1 1 d . . .
O10 O 0.5723(11) 0.8188(11) -0.3660(6) 0.096(5) Uiso 1 1 d . . .
CL12 C 1.0989(13) 0.8544(13) 0.0328(7) 0.044(4) Uiso 1 1 d . . .
OL12 O 1.094(4) 0.862(4) 0.031(2) 0.26(2) Uiso 1 1 d . . .

loop_
_atom_site_aniso_label
_atom_site_aniso_U_11
_atom_site_aniso_U_22
_atom_site_aniso_U_33
_atom_site_aniso_U_23
_atom_site_aniso_U_13
_atom_site_aniso_U_12
Sn1 0.0490(8) 0.0441(8) 0.0455(7) 0.0006(4) 0.0004(5) 0.0006(5)
Sn2 0.0459(8) 0.0483(8) 0.0450(7) -0.0025(5) -0.0003(4) -0.0024(5)
Te1 0.0692(10) 0.0552(9) 0.0588(8) -0.0008(5) 0.0023(6) 0.0024(6)
Te2 0.0640(10) 0.0806(11) 0.0669(8) -0.0159(7) 0.0076(6) -0.0097(7)
Se3 0.0499(11) 0.0487(11) 0.0607(10) 0.0060(7) 0.0033(7) 0.0005(7)
Te3 0.0499(11) 0.0487(11) 0.0607(10) 0.0060(7) 0.0033(7) 0.0005(7)
Se4 0.0776(13) 0.0478(10) 0.0421(9) 0.0040(7) 0.0045(7) 0.0111(8)
Te4 0.0776(13) 0.0478(10) 0.0421(9) 0.0040(7) 0.0045(7) 0.0111(8)
Se5 0.0496(11) 0.0478(10) 0.0525(9) 0.0047(6) -0.0026(6) -0.0036(6)
Te5 0.0496(11) 0.0478(10) 0.0525(9) 0.0047(6) -0.0026(6) -0.0036(6)
Se6 0.0579(11) 0.0561(11) 0.0496(9) 0.0005(6) 0.0011(6) -0.0002(7)
Te6 0.0579(11) 0.0561(11) 0.0496(9) 0.0005(6) 0.0011(6) -0.0002(7)
Se7 0.0500(10) 0.0584(11) 0.0495(9) -0.0021(7) 0.0032(6) 0.0001(7)
Te7 0.0500(10) 0.0584(11) 0.0495(9) -0.0021(7) 0.0032(6) 0.0001(7)
Se8 0.0511(10) 0.0607(11) 0.0470(9) -0.0006(7) -0.0020(6) -0.0015(7)
Te8 0.0511(10) 0.0607(11) 0.0470(9) -0.0006(7) -0.0020(6) -0.0015(7)
Se9 0.0480(9) 0.0480(9) 0.0433(11) 0.0010(7) -0.0010(7) 0.0000(11)
Mn1 0.0493(16) 0.0473(15) 0.0503(13) -0.0026(11) -0.0008(11) 0.0011(13)
Mn2 0.0471(15) 0.0516(15) 0.0443(13) 0.0001(11) 0.0009(10) -0.0024(13)
K1 0.071(3) 0.071(3) 0.070(3) 0.012(2) -0.012(2) -0.008(3)
K3 0.061(3) 0.078(3) 0.070(2) 0.014(2) 0.003(2) 0.007(2)

loop_
_atom_type_symbol
_atom_type_description
_atom_type_scat_dispersion_real
_atom_type_scat_dispersion_imag
_atom_type_scat_source
C C 0.0033 0.0016 'International Tables Vol C Tables 4.2.6.8 and 6.1.1.4'
H H 0.0000 0.0000 'International Tables Vol C Tables 4.2.6.8 and 6.1.1.4'
O O 0.0106 0.0060 'International Tables Vol C Tables 4.2.6.8 and 6.1.1.4'
K K 0.2009 0.2494 'International Tables Vol C Tables 4.2.6.8 and 6.1.1.4'
Mn Mn 0.3368 0.7283 'International Tables Vol C Tables 4.2.6.8 and 6.1.1.4'
Se Se -0.0929 2.2259 'International Tables Vol C Tables 4.2.6.8 and 6.1.1.4'
Sn Sn -0.6537 1.4246 'International Tables Vol C Tables 4.2.6.8 and 6.1.1.4'
Te Te -0.5308 1.6751 'International Tables Vol C Tables 4.2.6.8 and 6.1.1.4'

loop_
_geom_angle_atom_site_label_1
_geom_angle_atom_site_label_2
_geom_angle_atom_site_label_3
_geom_angle
_geom_angle_site_symmetry_1
_geom_angle_site_symmetry_3
_geom_angle_publ_flag
Se3 Sn1 Se5 109.58(7) . . ?
Se3 Sn1 Se4 111.05(7) . . ?
Se5 Sn1 Se4 113.48(7) . . ?
Se3 Sn1 Te1 107.64(6) . . ?
Se5 Sn1 Te1 108.65(6) . . ?
Se4 Sn1 Te1 106.21(6) . . ?
Se8 Sn2 Se7 112.10(6) . . ?
Se8 Sn2 Se6 113.42(6) . . ?
Se7 Sn2 Se6 113.20(6) . . ?
Se8 Sn2 Te2 105.37(6) . . ?
Se7 Sn2 Te2 106.05(6) . . ?
Se6 Sn2 Te2 105.88(6) . . ?
Se8 Sn2 K4 155.40(8) . . ?
Se7 Sn2 K4 58.48(7) . . ?
Se6 Sn2 K4 59.57(7) . . ?
Te2 Sn2 K4 99.20(7) . . ?
Se8 Sn2 K3 59.04(7) . 7 ?
Se7 Sn2 K3 59.60(8) . 7 ?
Se6 Sn2 K3 159.12(9) . 7 ?
Te2 Sn2 K3 95.00(9) . 7 ?
K4 Sn2 K3 118.04(9) . 7 ?
Sn2 Te2 K5 85.1(3) . 5_654 ?
Sn1 Se3 Mn1 106.20(8) . 7 ?
Sn1 Se3 K2A 99.85(9) . . ?
Mn1 Se3 K2A 94.3(2) 7 . ?
Sn1 Se3 K2B 121.5(7) . . ?
Mn1 Se3 K2B 84.8(7) 7 . ?
K2A Se3 K2B 21.9(7) . . ?
Sn1 Se3 K2B 80.8(7) . 7 ?
Mn1 Se3 K2B 104.1(7) 7 7 ?
K2A Se3 K2B 19.6(7) . 7 ?
K2B Se3 K2B 41.5(14) . 7 ?
Sn1 Se4 Mn1 104.12(8) . . ?
Sn1 Se4 K3 112.44(10) . 7 ?
Mn1 Se4 K3 88.36(11) . 7 ?
Sn1 Se4 K2B 85.3(7) . 7 ?
Mn1 Se4 K2B 82.7(7) . 7 ?
K3 Se4 K2B 161.8(7) 7 7 ?
Sn1 Se4 K4 129.41(9) . 5_644 ?
Mn1 Se4 K4 119.92(10) . 5_644 ?
K3 Se4 K4 93.50(11) 7 5_644 ?
K2B Se4 K4 77.4(7) 7 5_644 ?
Sn1 Se5 Mn2 102.61(8) . . ?
Sn1 Se5 K4 113.33(9) . 7 ?
Mn2 Se5 K4 84.53(10) . 7 ?
Sn1 Se5 K3 123.64(10) . 6_565 ?
Mn2 Se5 K3 127.46(11) . 6_565 ?
K4 Se5 K3 97.15(12) 7 6_565 ?
Sn2 Se6 Mn2 101.50(8) . 7 ?
Sn2 Se6 K1 93.84(6) . . ?
Mn2 Se6 K1 91.11(10) 7 . ?
Sn2 Se6 K4 80.33(8) . . ?
Mn2 Se6 K4 83.24(10) 7 . ?
K1 Se6 K4 170.86(12) . . ?
Sn2 Se7 Mn1 102.81(8) . . ?
Sn2 Se7 K4 81.39(9) . . ?
Mn1 Se7 K4 99.88(10) . . ?
Sn2 Se7 K3 81.65(9) . 7 ?
Mn1 Se7 K3 86.38(11) . 7 ?
K4 Se7 K3 162.84(12) . 7 ?
Sn2 Se7 K5 81.5(3) . 5_654 ?
Mn1 Se7 K5 153.5(3) . 5_654 ?
K4 Se7 K5 54.4(3) . 5_654 ?
K3 Se7 K5 120.1(3) 7 5_654 ?
Sn2 Se8 Mn2 106.06(8) . . ?
Sn2 Se8 K5 105.5(3) . 7_655 ?
Mn2 Se8 K5 139.6(3) . 7_655 ?
Sn2 Se8 K3 82.56(8) . 7 ?
Mn2 Se8 K3 102.48(11) . 7 ?
K5 Se8 K3 57.8(3) 7_655 7 ?
Mn1 Se9 Mn1 108.15(16) . 7 ?
Mn1 Se9 Mn2 107.99(7) . 7 ?
Mn1 Se9 Mn2 110.17(9) 7 7 ?
Mn1 Se9 Mn2 110.17(9) . . ?
Mn1 Se9 Mn2 107.99(7) 7 . ?
Mn2 Se9 Mn2 112.29(15) 7 . ?
Se9 Mn1 Te3 109.09(11) . 7 ?
Se9 Mn1 Se7 110.35(12) . . ?
Te3 Mn1 Se7 111.42(10) 7 . ?
Se9 Mn1 Se3 109.09(11) . 7 ?
Te3 Mn1 Se3 0.00(10) 7 7 ?
Se7 Mn1 Se3 111.42(10) . 7 ?
Se9 Mn1 Se4 110.01(9) . . ?
Te3 Mn1 Se4 111.49(11) 7 . ?
Se7 Mn1 Se4 104.41(11) . . ?
Se3 Mn1 Se4 111.49(11) 7 . ?
Se9 Mn1 K2B 111.4(6) . 7 ?
Te3 Mn1 K2B 56.1(6) 7 7 ?
Se7 Mn1 K2B 138.1(6) . 7 ?
Se3 Mn1 K2B 56.1(6) 7 7 ?
Se4 Mn1 K2B 58.0(6) . 7 ?
Se9 Mn2 Se8 107.52(9) . . ?
Se9 Mn2 Se5 111.69(11) . . ?
Se8 Mn2 Se5 112.54(11) . . ?
Se9 Mn2 Te6 110.75(11) . 7 ?
Se8 Mn2 Te6 107.96(10) . 7 ?
Se5 Mn2 Te6 106.34(9) . 7 ?
Se9 Mn2 Se6 110.75(11) . 7 ?
Se8 Mn2 Se6 107.96(10) . 7 ?
Se5 Mn2 Se6 106.34(9) . 7 ?
Te6 Mn2 Se6 0.00(6) 7 7 ?
Se9 Mn2 K4 104.09(9) . 7 ?
Se8 Mn2 K4 148.30(11) . 7 ?
Se5 Mn2 K4 55.87(8) . 7 ?
Te6 Mn2 K4 57.19(8) 7 7 ?
Se6 Mn2 K4 57.19(8) 7 7 ?
O2 K1 OL12 75.1(13) . . ?
O2 K1 OL12 75.1(13) . 7 ?
OL12 K1 OL12 150(3) . 7 ?
O2 K1 CL12 76.3(4) . 7 ?
OL12 K1 CL12 151.4(11) . 7 ?
OL12 K1 CL12 1.3(15) 7 7 ?
O2 K1 CL12 76.3(4) . . ?
OL12 K1 CL12 1.3(15) . . ?
OL12 K1 CL12 151.4(11) 7 . ?
CL12 K1 CL12 152.6(8) 7 . ?
O2 K1 O6B 66.6(7) . . ?
OL12 K1 O6B 99.8(13) . . ?
OL12 K1 O6B 68.0(13) 7 . ?
CL12 K1 O6B 68.3(7) 7 . ?
CL12 K1 O6B 100.5(8) . . ?
O2 K1 O6B 66.6(7) . 7 ?
OL12 K1 O6B 68.0(13) . 7 ?
OL12 K1 O6B 99.8(13) 7 7 ?
CL12 K1 O6B 100.5(7) 7 7 ?
CL12 K1 O6B 68.3(7) . 7 ?
O6B K1 O6B 133.1(14) . 7 ?
O2 K1 Se6 125.37(9) . . ?
OL12 K1 Se6 111.3(11) . . ?
OL12 K1 Se6 86.3(12) 7 . ?
CL12 K1 Se6 85.6(4) 7 . ?
CL12 K1 Se6 110.5(4) . . ?
O6B K1 Se6 148.5(7) . . ?
O6B K1 Se6 66.9(7) 7 . ?
O2 K1 Te6 125.37(9) . 7 ?
OL12 K1 Te6 86.3(12) . 7 ?
OL12 K1 Te6 111.3(11) 7 7 ?
CL12 K1 Te6 110.5(4) 7 7 ?
CL12 K1 Te6 85.6(4) . 7 ?
O6B K1 Te6 66.9(7) . 7 ?
O6B K1 Te6 148.5(7) 7 7 ?
Se6 K1 Te6 109.26(18) . 7 ?
O2 K1 Se6 125.37(9) . 7 ?
OL12 K1 Se6 86.3(12) . 7 ?
OL12 K1 Se6 111.3(11) 7 7 ?
CL12 K1 Se6 110.5(4) 7 7 ?
CL12 K1 Se6 85.6(4) . 7 ?
O6B K1 Se6 66.9(7) . 7 ?
O6B K1 Se6 148.5(7) 7 7 ?
Se6 K1 Se6 109.26(18) . 7 ?
Te6 K1 Se6 0.00(7) 7 7 ?
K2B K2A K2B 173(4) . 7 ?
K2B K2A O8B 111(3) . . ?
K2B K2A O8B 62(3) 7 . ?
K2B K2A O8B 62(3) . 7 ?
K2B K2A O8B 111(3) 7 7 ?
O8B K2A O8B 50(3) . 7 ?
K2B K2A O5 169(2) . 7 ?
K2B K2A O5 4(2) 7 7 ?
O8B K2A O5 57.3(14) . 7 ?
O8B K2A O5 107.2(15) 7 7 ?
K2B K2A O5 4(2) . . ?
K2B K2A O5 169(2) 7 . ?
O8B K2A O5 107.2(15) . . ?
O8B K2A O5 57.3(14) 7 . ?
O5 K2A O5 164.5(14) 7 . ?
K2B K2A Te3 100(2) . 7 ?
K2B K2A Te3 84(2) 7 7 ?
O8B K2A Te3 121.3(14) . 7 ?
O8B K2A Te3 127.3(13) 7 7 ?
O5 K2A Te3 86.2(6) 7 7 ?
O5 K2A Te3 103.6(6) . 7 ?
K2B K2A O8C 106(3) . . ?
K2B K2A O8C 67(3) 7 . ?
O8B K2A O8C 10.1(17) . . ?
O8B K2A O8C 46.3(17) 7 . ?
O5 K2A O8C 62.7(15) 7 . ?
O5 K2A O8C 102.1(15) . . ?
Te3 K2A O8C 131.4(13) 7 . ?
K2B K2A O8C 67(3) . 7 ?
K2B K2A O8C 106(3) 7 7 ?
O8B K2A O8C 46.3(17) . 7 ?
O8B K2A O8C 10.1(17) 7 7 ?
O5 K2A O8C 102.1(15) 7 7 ?
O5 K2A O8C 62.7(15) . 7 ?
Te3 K2A O8C 119.0(13) 7 7 ?
O8C K2A O8C 45(3) . 7 ?
K2B K2A Se3 84(2) . . ?
K2B K2A Se3 100(2) 7 . ?
O8B K2A Se3 127.3(13) . . ?
O8B K2A Se3 121.3(14) 7 . ?
O5 K2A Se3 103.6(6) 7 . ?
O5 K2A Se3 86.2(6) . . ?
Te3 K2A Se3 103.3(5) 7 . ?
O8C K2A Se3 119.0(13) . . ?
O8C K2A Se3 131.4(13) 7 . ?
K2B K2A Se3 100(2) . 7 ?
K2B K2A Se3 84(2) 7 7 ?
O8B K2A Se3 121.3(14) . 7 ?
O8B K2A Se3 127.3(13) 7 7 ?
O5 K2A Se3 86.2(6) 7 7 ?
O5 K2A Se3 103.6(6) . 7 ?
Te3 K2A Se3 0.00(6) 7 7 ?
O8C K2A Se3 131.4(13) . 7 ?
O8C K2A Se3 119.0(13) 7 7 ?
Se3 K2A Se3 103.3(5) . 7 ?
K2A K2B O5 172(4) . . ?
K2A K2B O8B 90(3) . 7 ?
O5 K2B O8B 82(3) . 7 ?
K2A K2B K2B 3(2) . 7 ?
O5 K2B K2B 168(2) . 7 ?
O8B K2B K2B 86.2(18) 7 7 ?
K2A K2B O8C 91(3) . 7 ?
O5 K2B O8C 82(3) . 7 ?
O8B K2B O8C 10(2) 7 7 ?
K2B K2B O8C 87.1(18) 7 7 ?
K2A K2B O7A 119(2) . 7 ?
O5 K2B O7A 58.6(19) . 7 ?
O8B K2B O7A 63.5(18) 7 7 ?
K2B K2B O7A 117(2) 7 7 ?
O8C K2B O7A 55.1(16) 7 7 ?
K2A K2B O8B 48(2) . . ?
O5 K2B O8B 124(3) . . ?
O8B K2B O8B 42(2) 7 . ?
K2B K2B O8B 44.2(13) 7 . ?
O8C K2B O8B 44.3(18) 7 . ?
O7A K2B O8B 91.3(15) 7 . ?
K2A K2B Se3 74(2) . . ?
O5 K2B Se3 110(2) . . ?
O8B K2B Se3 129(2) 7 . ?
K2B K2B Se3 76.2(15) 7 . ?
O8C K2B Se3 138(2) 7 . ?
O7A K2B Se3 164.1(16) 7 . ?
O8B K2B Se3 104.5(16) . . ?
K2A K2B Se4 121(3) . 7 ?
O5 K2B Se4 67(2) . 7 ?
O8B K2B Se4 146(2) 7 7 ?
K2B K2B Se4 124.5(9) 7 7 ?
O8C K2B Se4 141(2) 7 7 ?
O7A K2B Se4 88.1(11) 7 7 ?
O8B K2B Se4 165.7(18) . 7 ?
Se3 K2B Se4 76.9(9) . 7 ?
K2A K2B Te4 121(3) . 7 ?
O5 K2B Te4 67(2) . 7 ?
O8B K2B Te4 146(2) 7 7 ?
K2B K2B Te4 124.5(9) 7 7 ?
O8C K2B Te4 141(2) 7 7 ?
O7A K2B Te4 88.1(11) 7 7 ?
O8B K2B Te4 165.7(18) . 7 ?
Se3 K2B Te4 76.9(9) . 7 ?
Se4 K2B Te4 0.00(5) 7 7 ?
K2A K2B Te3 60.1(18) . 7 ?
O5 K2B Te3 126(3) . 7 ?
O8B K2B Te3 121(2) 7 7 ?
K2B K2B Te3 62.3(13) 7 7 ?
O8C K2B Te3 113.7(18) 7 7 ?
O7A K2B Te3 87.5(10) 7 7 ?
O8B K2B Te3 94.2(15) . 7 ?
Se3 K2B Te3 92.5(10) . 7 ?
Se4 K2B Te3 71.5(8) 7 7 ?
Te4 K2B Te3 71.5(8) 7 7 ?
O4 K3 O1 71.5(4) . . ?
O4 K3 K5 70.4(5) . 1_565 ?
O1 K3 K5 77.3(5) . 1_565 ?
O4 K3 Te4 83.9(3) . 7 ?
O1 K3 Te4 112.4(3) . 7 ?
K5 K3 Te4 148.3(4) 1_565 7 ?
O4 K3 Se4 83.9(3) . 7 ?
O1 K3 Se4 112.4(3) . 7 ?
K5 K3 Se4 148.3(4) 1_565 7 ?
Te4 K3 Se4 0.00(7) 7 7 ?
O4 K3 Te5 137.5(3) . 6_465 ?
O1 K3 Te5 79.2(3) . 6_465 ?
K5 K3 Te5 132.1(4) 1_565 6_465 ?
Te4 K3 Te5 79.53(11) 7 6_465 ?
Se4 K3 Te5 79.53(11) 7 6_465 ?
O4 K3 Se5 137.5(3) . 6_465 ?
O1 K3 Se5 79.2(3) . 6_465 ?
K5 K3 Se5 132.1(4) 1_565 6_465 ?
Te4 K3 Se5 79.53(11) 7 6_465 ?
Se4 K3 Se5 79.53(11) 7 6_465 ?
Te5 K3 Se5 0.00(6) 6_465 6_465 ?
O4 K3 Te8 73.8(3) . 7 ?
O1 K3 Te8 130.8(3) . 7 ?
K5 K3 Te8 58.5(3) 1_565 7 ?
Te4 K3 Te8 97.30(12) 7 7 ?
Se4 K3 Te8 97.30(12) 7 7 ?
Te5 K3 Te8 146.82(14) 6_465 7 ?
Se5 K3 Te8 146.82(14) 6_465 7 ?
O4 K3 Se8 73.8(3) . 7 ?
O1 K3 Se8 130.8(3) . 7 ?
K5 K3 Se8 58.5(3) 1_565 7 ?
Te4 K3 Se8 97.30(12) 7 7 ?
Se4 K3 Se8 97.30(12) 7 7 ?
Te5 K3 Se8 146.82(14) 6_465 7 ?
Se5 K3 Se8 146.82(14) 6_465 7 ?
Te8 K3 Se8 0.00(7) 7 7 ?
O4 K3 Se7 136.6(3) . 7 ?
O1 K3 Se7 151.2(3) . 7 ?
K5 K3 Se7 114.5(4) 1_565 7 ?
Te4 K3 Se7 72.19(10) 7 7 ?
Se4 K3 Se7 72.19(10) 7 7 ?
Te5 K3 Se7 73.68(9) 6_465 7 ?
Se5 K3 Se7 73.68(9) 6_465 7 ?
Te8 K3 Se7 73.94(9) 7 7 ?
Se8 K3 Se7 73.94(9) 7 7 ?
O4 K3 Te7 136.6(3) . 7 ?
O1 K3 Te7 151.2(3) . 7 ?
K5 K3 Te7 114.5(4) 1_565 7 ?
Te4 K3 Te7 72.19(10) 7 7 ?
Se4 K3 Te7 72.19(10) 7 7 ?
Te5 K3 Te7 73.68(9) 6_465 7 ?
Se5 K3 Te7 73.68(9) 6_465 7 ?
Te8 K3 Te7 73.94(9) 7 7 ?
Se8 K3 Te7 73.94(9) 7 7 ?
Se7 K3 Te7 0.00(5) 7 7 ?
O4 K3 Sn2 111.7(3) . 7 ?
O1 K3 Sn2 152.8(3) . 7 ?
K5 K3 Sn2 78.6(3) 1_565 7 ?
Te4 K3 Sn2 94.74(11) 7 7 ?
Se4 K3 Sn2 94.74(11) 7 7 ?
Te5 K3 Sn2 108.54(11) 6_465 7 ?
Se5 K3 Sn2 108.54(11) 6_465 7 ?
Te8 K3 Sn2 38.40(6) 7 7 ?
Se8 K3 Sn2 38.40(6) 7 7 ?
Se7 K3 Sn2 38.75(6) 7 7 ?
Te7 K3 Sn2 38.75(6) 7 7 ?
O9 K4 CL12 71.1(5) . 3_644 ?
O9 K4 OL12 70.8(11) . 3_644 ?
CL12 K4 OL12 0.8(15) 3_644 3_644 ?
O9 K4 O5 86.7(5) . 3_654 ?
CL12 K4 O5 151.7(6) 3_644 3_654 ?
OL12 K4 O5 151.9(12) 3_644 3_654 ?
O9 K4 K5 77.6(5) . 5_654 ?
CL12 K4 K5 99.8(5) 3_644 5_654 ?
OL12 K4 K5 100.4(12) 3_644 5_654 ?
O5 K4 K5 57.1(6) 3_654 5_654 ?
O9 K4 Te5 112.2(3) . 7 ?
CL12 K4 Te5 83.1(4) 3_644 7 ?
OL12 K4 Te5 82.6(11) 3_644 7 ?
O5 K4 Te5 122.5(5) 3_654 7 ?
K5 K4 Te5 170.2(4) 5_654 7 ?
O9 K4 Se5 112.2(3) . 7 ?
CL12 K4 Se5 83.1(4) 3_644 7 ?
OL12 K4 Se5 82.6(11) 3_644 7 ?
O5 K4 Se5 122.5(5) 3_654 7 ?
K5 K4 Se5 170.2(4) 5_654 7 ?
Te5 K4 Se5 0.00(7) 7 7 ?
O9 K4 Se7 129.1(3) . . ?
CL12 K4 Se7 77.8(4) 3_644 . ?
OL12 K4 Se7 78.5(11) 3_644 . ?
O5 K4 Se7 104.9(5) 3_654 . ?
K5 K4 Se7 69.2(3) 5_654 . ?
Te5 K4 Se7 102.66(11) 7 . ?
Se5 K4 Se7 102.66(11) 7 . ?
O9 K4 Se6 145.4(3) . . ?
CL12 K4 Se6 142.7(4) 3_644 . ?
OL12 K4 Se6 143.0(10) 3_644 . ?
O5 K4 Se6 62.9(5) 3_654 . ?
K5 K4 Se6 97.1(4) 5_654 . ?
Te5 K4 Se6 75.39(9) 7 . ?
Se5 K4 Se6 75.39(9) 7 . ?
Se7 K4 Se6 77.72(9) . . ?
O9 K4 Te4 71.1(3) . 5_654 ?
CL12 K4 Te4 126.8(4) 3_644 5_654 ?
OL12 K4 Te4 126.0(12) 3_644 5_654 ?
O5 K4 Te4 56.9(5) 3_654 5_654 ?
K5 K4 Te4 107.0(4) 5_654 5_654 ?
Te5 K4 Te4 78.04(9) 7 5_654 ?
Se5 K4 Te4 78.04(9) 7 5_654 ?
Se7 K4 Te4 154.84(14) . 5_654 ?
Se6 K4 Te4 78.19(9) . 5_654 ?
O7B K5 O7A 8.2(4) . . ?
O7B K5 O5 59.6(7) . 7 ?
O7A K5 O5 52.9(6) . 7 ?
O7B K5 K3 110.6(7) . 1_545 ?
O7A K5 K3 115.2(7) . 1_545 ?
O5 K5 K3 158.2(9) 7 1_545 ?
O7B K5 K4 92.9(6) . 5_644 ?
O7A K5 K4 91.9(6) . 5_644 ?
O5 K5 K4 58.2(6) 7 5_644 ?
K3 K5 K4 143.6(7) 1_545 5_644 ?
O7B K5 Te8 122.1(7) . 7_545 ?
O7A K5 Te8 130.0(7) . 7_545 ?
O5 K5 Te8 138.0(8) 7 7_545 ?
K3 K5 Te8 63.7(4) 1_545 7_545 ?
K4 K5 Te8 80.4(4) 5_644 7_545 ?
O7B K5 Se8 122.1(7) . 7_545 ?
O7A K5 Se8 130.0(7) . 7_545 ?
O5 K5 Se8 138.0(8) 7 7_545 ?
K3 K5 Se8 63.7(4) 1_545 7_545 ?
K4 K5 Se8 80.4(4) 5_644 7_545 ?
Te8 K5 Se8 0.00(8) 7_545 7_545 ?
O7B K5 Te2 115.3(7) . 5_644 ?
O7A K5 Te2 107.3(7) . 5_644 ?
O5 K5 Te2 72.1(6) 7 5_644 ?
K3 K5 Te2 98.4(5) 1_545 5_644 ?
K4 K5 Te2 95.9(5) 5_644 5_644 ?
Te8 K5 Te2 122.6(6) 7_545 5_644 ?
Se8 K5 Te2 122.6(6) 7_545 5_644 ?
O7B K5 Te7 149.1(7) . 5_644 ?
O7A K5 Te7 146.4(7) . 5_644 ?
O5 K5 Te7 96.6(7) 7 5_644 ?
K3 K5 Te7 98.2(5) 1_545 5_644 ?
K4 K5 Te7 56.4(3) 5_644 5_644 ?
Te8 K5 Te7 61.3(3) 7_545 5_644 ?
Se8 K5 Te7 61.3(3) 7_545 5_644 ?
Te2 K5 Te7 69.3(3) 5_644 5_644 ?
O7B K5 Se7 149.1(7) . 5_644 ?
O7A K5 Se7 146.4(7) . 5_644 ?
O5 K5 Se7 96.6(7) 7 5_644 ?
K3 K5 Se7 98.2(5) 1_545 5_644 ?
K4 K5 Se7 56.4(3) 5_644 5_644 ?
Te8 K5 Se7 61.3(3) 7_545 5_644 ?
Se8 K5 Se7 61.3(3) 7_545 5_644 ?
Te2 K5 Se7 69.3(3) 5_644 5_644 ?
Te7 K5 Se7 0.00(5) 5_644 5_644 ?
O7B K5 K2B 53.8(7) . 7 ?
O7A K5 K2B 46.2(7) . 7 ?
O5 K5 K2B 12.6(8) 7 7 ?
K3 K5 K2B 145.7(8) 1_545 7 ?
K4 K5 K2B 70.7(7) 5_644 7 ?
Te8 K5 K2B 150.0(8) 7_545 7 ?
Se8 K5 K2B 150.0(8) 7_545 7 ?
Te2 K5 K2B 69.5(6) 5_644 7 ?
Te7 K5 K2B 106.3(7) 5_644 7 ?
Se7 K5 K2B 106.3(7) 5_644 7 ?
O6B K6A O9 86.2(10) . 5_654 ?
O6B K6A O10 94.8(10) . 5_654 ?
O9 K6A O10 75.8(5) 5_654 5_654 ?
O6B K6A OL12 82.3(16) . 7 ?
O9 K6A OL12 74.4(13) 5_654 7 ?
O10 K6A OL12 150.3(14) 5_654 7 ?
O6B K6A O6A 19.7(9) . 6_565 ?
O9 K6A O6A 86.2(6) 5_654 6_565 ?
O10 K6A O6A 75.6(6) 5_654 6_565 ?
OL12 K6A O6A 101.3(13) 7 6_565 ?
O6B K6A CL12 83.8(11) . 7 ?
O9 K6A CL12 72.1(5) 5_654 7 ?
O10 K6A CL12 147.9(6) 5_654 7 ?
OL12 K6A CL12 2.8(16) 7 7 ?
O6A K6A CL12 102.5(7) 6_565 7 ?
O6B K6A O1 142.2(10) . 7_565 ?
O9 K6A O1 125.9(5) 5_654 7_565 ?
O10 K6A O1 77.3(5) 5_654 7_565 ?
OL12 K6A O1 122.0(13) 7 7_565 ?
O6A K6A O1 130.2(6) 6_565 7_565 ?
CL12 K6A O1 121.9(6) 7 7_565 ?
O6B K6A O2 72.9(10) . . ?
O9 K6A O2 141.0(6) 5_654 . ?
O10 K6A O2 137.0(5) 5_654 . ?
OL12 K6A O2 70.4(14) 7 . ?
O6A K6A O2 84.5(6) 6_565 . ?
CL12 K6A O2 73.1(6) 7 . ?
O1 K6A O2 87.8(6) 7_565 . ?
O6B K6A K4 112.2(10) . 5_654 ?
O9 K6A K4 42.7(3) 5_654 5_654 ?
O10 K6A K4 106.7(4) 5_654 5_654 ?
OL12 K6A K4 49.3(13) 7 5_654 ?
O6A K6A K4 122.0(6) 6_565 5_654 ?
CL12 K6A K4 46.5(4) 7 5_654 ?
O1 K6A K4 105.5(4) 7_565 5_654 ?
O2 K6A K4 116.2(3) . 5_654 ?
O6B K6A K1 51.0(9) . . ?
O9 K6A K1 100.2(4) 5_654 . ?
O10 K6A K1 145.7(4) 5_654 . ?
OL12 K6A K1 42.2(13) 7 . ?
O6A K6A K1 70.1(5) 6_565 . ?
CL12 K6A K1 44.9(4) 7 . ?
O1 K6A K1 127.0(4) 7_565 . ?
O2 K6A K1 41.2(5) . . ?
K4 K6A K1 90.61(17) 5_654 . ?
O6B K6A K3 164.2(10) . 7_565 ?
O9 K6A K3 89.9(4) 5_654 7_565 ?
O10 K6A K3 69.4(4) 5_654 7_565 ?
OL12 K6A K3 111.4(12) 7 7_565 ?
O6A K6A K3 144.7(6) 6_565 7_565 ?
CL12 K6A K3 109.5(5) 7 7_565 ?
O1 K6A K3 36.4(3) 7_565 7_565 ?
O2 K6A K3 118.3(4) . 7_565 ?
K4 K6A K3 74.14(16) 5_654 7_565 ?
K1 K6A K3 144.8(2) . 7_565 ?
O1 K6B OL12 139.2(15) 7_565 7 ?
O1 K6B CL12 138.7(10) 7_565 7 ?
OL12 K6B CL12 2.8(16) 7 7 ?
O1 K6B O6B 140.6(12) 7_565 . ?
OL12 K6B O6B 77.3(16) 7 . ?
CL12 K6B O6B 78.6(11) 7 . ?
O1 K6B O2 99.6(9) 7_565 . ?
OL12 K6B O2 74.9(15) 7 . ?
CL12 K6B O2 77.6(8) 7 . ?
O6B K6B O2 72.3(10) . . ?
O1 K6B O10 77.2(7) 7_565 5_654 ?
OL12 K6B O10 135.5(15) 7 5_654 ?
CL12 K6B O10 133.8(9) 7 5_654 ?
O6B K6B O10 81.7(10) . 5_654 ?
O2 K6B O10 133.9(8) . 5_654 ?
O1 K6B O9 124.9(9) 7_565 5_654 ?
OL12 K6B O9 69.9(14) 7 5_654 ?
CL12 K6B O9 67.7(7) 7 5_654 ?
O6B K6B O9 74.0(10) . 5_654 ?
O2 K6B O9 135.4(10) . 5_654 ?
O10 K6B O9 66.8(6) 5_654 5_654 ?
O1 K6B O6A 126.6(9) 7_565 6_565 ?
OL12 K6B O6A 93.1(14) 7 6_565 ?
CL12 K6B O6A 94.2(9) 7 6_565 ?
O6B K6B O6A 16.8(8) . 6_565 ?
O2 K6B O6A 81.6(7) . 6_565 ?
O10 K6B O6A 66.0(7) 5_654 6_565 ?
O9 K6B O6A 74.0(7) 5_654 6_565 ?
O1 K6B K4 112.4(7) 7_565 5_654 ?
OL12 K6B K4 49.2(14) 7 5_654 ?
CL12 K6B K4 46.3(5) 7 5_654 ?
O6B K6B K4 104.0(10) . 5_654 ?
O2 K6B K4 122.1(7) . 5_654 ?
O10 K6B K4 100.5(6) 5_654 5_654 ?
O9 K6B K4 42.6(3) 5_654 5_654 ?
O6A K6B K4 111.3(7) 6_565 5_654 ?
O1 K6B Te5 69.8(6) 7_565 3_654 ?
OL12 K6B Te5 73.4(13) 7 3_654 ?
CL12 K6B Te5 71.8(6) 7 3_654 ?
O6B K6B Te5 149.7(11) . 3_654 ?
O2 K6B Te5 106.9(6) . 3_654 ?
O10 K6B Te5 114.4(7) 5_654 3_654 ?
O9 K6B Te5 88.5(5) 5_654 3_654 ?
O6A K6B Te5 161.0(8) 6_565 3_654 ?
K4 K6B Te5 49.7(2) 5_654 3_654 ?
O1 K6B K1 139.6(8) 7_565 . ?
OL12 K6B K1 42.1(14) 7 . ?
CL12 K6B K1 44.8(5) 7 . ?
O6B K6B K1 51.2(9) . . ?
O2 K6B K1 41.0(6) . . ?
O10 K6B K1 132.8(7) 5_654 . ?
O9 K6B K1 94.6(6) 5_654 . ?
O6A K6B K1 67.3(6) 6_565 . ?
K4 K6B K1 90.5(4) 5_654 . ?
Te5 K6B K1 107.6(4) 3_654 . ?
O1 K6B K3 38.1(5) 7_565 7_565 ?
OL12 K6B K3 118.8(14) 7 7_565 ?
CL12 K6B K3 116.6(7) 7 7_565 ?
O6B K6B K3 152.0(10) . 7_565 ?
O2 K6B K3 131.8(8) . 7_565 ?
O10 K6B K3 70.9(5) 5_654 7_565 ?
O9 K6B K3 89.7(6) 5_654 7_565 ?
O6A K6B K3 136.9(8) 6_565 7_565 ?
K4 K6B K3 76.5(4) 5_654 7_565 ?
Te5 K6B K3 48.2(2) 3_654 7_565 ?
K1 K6B K3 155.4(5) . 7_565 ?
K6B O1 K3 107.9(7) 7_455 . ?
K6B O1 K6A 8.0(5) 7_455 7_455 ?
K3 O1 K6A 106.3(5) . 7_455 ?
K1 O2 K6B 95.7(7) . . ?
K1 O2 K6B 95.7(7) . 7 ?
K6B O2 K6B 168.5(13) . 7 ?
K1 O2 K6A 90.7(5) . 7 ?
K6B O2 K6A 170.6(8) . 7 ?
K6B O2 K6A 8.5(4) 7 7 ?
K1 O2 K6A 90.7(5) . . ?
K6B O2 K6A 8.5(4) . . ?
K6B O2 K6A 170.6(8) 7 . ?
K6A O2 K6A 178.5(10) 7 . ?
K2B O5 K2A 4(2) . . ?
K2B O5 K5 139(2) . 7 ?
K2A O5 K5 135.4(11) . 7 ?
K2B O5 K4 156(2) . 4_465 ?
K2A O5 K4 159.8(11) . 4_465 ?
K5 O5 K4 64.7(7) 7 4_465 ?
O6B O6A K6A 57(3) 6_465 6_465 ?
O6B O6A K6B 55(3) 6_465 6_465 ?
K6A O6A K6B 5.7(4) 6_465 6_465 ?
O6A O6B K6A 103(3) 6_565 . ?
O6A O6B K6B 108(3) 6_565 . ?
K6A O6B K6B 7.8(5) . . ?
O6A O6B K1 157(3) 6_565 . ?
K6A O6B K1 93.9(11) . . ?
K6B O6B K1 87.5(11) . . ?
K5 O7A K2B 92.9(10) . 7 ?
O8C O8A O8C 136(9) . 7 ?
O8C O8A O8B 108(7) . 7 ?
O8C O8A O8B 31(4) 7 7 ?
O8C O8A O8B 31(4) . . ?
O8C O8A O8B 108(7) 7 . ?
O8B O8A O8B 88(6) 7 . ?
O8C O8B O8A 58(7) . . ?
O8C O8B K2B 142(8) . 7 ?
O8A O8B K2B 140(4) . 7 ?
O8C O8B K2A 136(8) . . ?
O8A O8B K2A 111(3) . . ?
K2B O8B K2A 28.7(13) 7 . ?
O8C O8B K2B 124(8) . . ?
O8A O8B K2B 90(3) . . ?
K2B O8B K2B 50(2) 7 . ?
K2A O8B K2B 20.8(9) . . ?
O8B O8C O8A 91(9) . . ?
O8B O8C K2B 28(7) . 7 ?
O8A O8C K2B 109(6) . 7 ?
O8B O8C K2A 34(6) . . ?
O8A O8C K2A 90(5) . . ?
K2B O8C K2A 22.7(10) 7 . ?
K4 O9 K6A 94.1(4) . 5_644 ?
K4 O9 K6B 87.1(5) . 5_644 ?
K6A O9 K6B 7.2(4) 5_644 5_644 ?
K6A O10 K6B 7.8(5) 5_644 5_644 ?
K6B CL12 K6A 10.2(4) 7 7 ?
K6B CL12 K4 90.0(7) 7 4_565 ?
K6A CL12 K4 88.7(6) 7 4_565 ?
K6B CL12 K1 94.1(7) 7 . ?
K6A CL12 K1 93.1(6) 7 . ?
K4 CL12 K1 166.7(8) 4_565 . ?
K6B OL12 K6A 10.3(5) 7 7 ?
K6B OL12 K1 97.8(19) 7 . ?
K6A OL12 K1 96.6(18) 7 . ?
K6B OL12 K4 88.0(18) 7 4_565 ?
K6A OL12 K4 86.6(17) 7 4_565 ?
K1 OL12 K4 165(2) . 4_565 ?

loop_
_geom_bond_atom_site_label_1
_geom_bond_atom_site_label_2
_geom_bond_distance
_geom_bond_site_symmetry_2
_geom_bond_publ_flag
Sn1 Se3 2.556(2) . ?
Sn1 Se5 2.5799(19) . ?
Sn1 Se4 2.5936(19) . ?
Sn1 Te1 2.6976(17) . ?
Sn2 Se8 2.5500(18) . ?
Sn2 Se7 2.575(2) . ?
Sn2 Se6 2.581(2) . ?
Sn2 Te2 2.6905(17) . ?
Sn2 K4 3.951(4) . ?
Sn2 K3 4.071(5) 7 ?
Te2 K5 3.568(19) 5_654 ?
Se3 Mn1 2.596(3) 7 ?
Se3 K2A 3.305(11) . ?
Se3 K2B 3.42(4) . ?
Se3 K2B 3.75(4) 7 ?
Se4 Mn1 2.616(3) . ?
Se4 K3 3.442(6) 7 ?
Se4 K2B 3.51(4) 7 ?
Se4 K4 3.609(4) 5_644 ?
Se5 Mn2 2.614(3) . ?
Se5 K4 3.395(5) 7 ?
Se5 K3 3.456(5) 6_565 ?
Se6 Mn2 2.619(3) 7 ?
Se6 K1 3.383(4) . ?
Se6 K4 3.456(4) . ?
Se7 Mn1 2.598(3) . ?
Se7 K4 3.406(4) . ?
Se7 K3 3.549(5) 7 ?
Se7 K5 3.822(19) 5_654 ?
Se8 Mn2 2.582(3) . ?
Se8 K5 3.35(2) 7_655 ?
Se8 K3 3.521(5) 7 ?
Se9 Mn1 2.533(3) . ?
Se9 Mn1 2.533(3) 7 ?
Se9 Mn2 2.537(3) 7 ?
Se9 Mn2 2.537(3) . ?
Mn1 Te3 2.596(3) 7 ?
Mn1 Se3 2.596(3) 7 ?
Mn1 K2B 4.10(4) 7 ?
Mn2 Te6 2.619(3) 7 ?
Mn2 Se6 2.619(3) 7 ?
Mn2 K4 4.083(5) 7 ?
K1 O2 2.73(2) . ?
K1 OL12 2.81(6) . ?
K1 OL12 2.81(6) 7 ?
K1 CL12 2.93(2) 7 ?
K1 CL12 2.93(2) . ?
K1 O6B 3.23(4) . ?
K1 O6B 3.23(4) 7 ?
K1 Te6 3.383(4) 7 ?
K1 Se6 3.383(4) 7 ?
K2A K2B 1.28(5) . ?
K2A K2B 1.28(5) 7 ?
K2A O8B 2.67(7) . ?
K2A O8B 2.67(7) 7 ?
K2A O5 2.68(3) 7 ?
K2A O5 2.68(3) . ?
K2A Te3 3.305(11) 7 ?
K2A O8C 3.31(9) . ?
K2A O8C 3.31(9) 7 ?
K2A Se3 3.305(11) 7 ?
K2B O5 1.41(4) . ?
K2B O8B 2.34(8) 7 ?
K2B K2B 2.56(9) 7 ?
K2B O8C 3.04(9) 7 ?
K2B O7A 3.07(4) 7 ?
K2B O8B 3.35(8) . ?
K2B Se4 3.51(4) 7 ?
K2B Te4 3.51(4) 7 ?
K2B Te3 3.75(4) 7 ?
K3 O4 2.785(14) . ?
K3 O1 2.811(15) . ?
K3 K5 3.323(19) 1_565 ?
K3 Te4 3.442(6) 7 ?
K3 Se4 3.442(6) 7 ?
K3 Te5 3.456(5) 6_465 ?
K3 Se5 3.456(5) 6_465 ?
K3 Te8 3.521(5) 7 ?
K3 Se8 3.521(5) 7 ?
K3 Se7 3.549(5) 7 ?
K3 Te7 3.549(5) 7 ?
K3 Sn2 4.071(5) 7 ?
K4 O9 2.684(12) . ?
K4 CL12 2.86(2) 3_644 ?
K4 OL12 3.00(6) 3_644 ?
K4 O5 3.13(3) 3_654 ?
K4 K5 3.327(19) 5_654 ?
K4 Te5 3.395(5) 7 ?
K4 Se5 3.395(5) 7 ?
K4 Te4 3.609(4) 5_654 ?
K5 O7B 2.60(2) . ?
K5 O7A 2.79(2) . ?
K5 O5 3.09(3) 7 ?
K5 K3 3.323(19) 1_545 ?
K5 K4 3.327(19) 5_644 ?
K5 Te8 3.35(2) 7_545 ?
K5 Se8 3.35(2) 7_545 ?
K5 Te2 3.568(19) 5_644 ?
K5 Te7 3.822(19) 5_644 ?
K5 Se7 3.822(19) 5_644 ?
K5 K2B 4.25(5) 7 ?
K6A O6B 2.39(4) . ?
K6A O9 2.706(15) 5_654 ?
K6A O10 2.748(18) 5_654 ?
K6A OL12 2.75(6) 7 ?
K6A O6A 2.77(2) 6_565 ?
K6A CL12 2.78(2) 7 ?
K6A O1 2.864(17) 7_565 ?
K6A O2 3.084(8) . ?
K6A K4 3.944(9) 5_654 ?
K6A K3 4.542(10) 7_565 ?
K6B O1 2.54(3) 7_565 ?
K6B OL12 2.69(6) 7 ?
K6B CL12 2.73(3) 7 ?
K6B O6B 2.74(4) . ?
K6B O2 2.85(2) . ?
K6B O10 3.04(3) 5_654 ?
K6B O9 3.04(2) 5_654 ?
K6B O6A 3.17(3) 6_565 ?
K6B K4 3.96(2) 5_654 ?
K6B Te5 4.12(2) 3_654 ?
K6B K3 4.33(2) 7_565 ?
O1 K6B 2.54(3) 7_455 ?
O1 K6A 2.864(17) 7_455 ?
O2 K6B 2.85(2) 7 ?
O2 K6A 3.084(8) 7 ?
O5 K5 3.09(3) 7 ?
O5 K4 3.13(3) 4_465 ?
O6A O6B 0.96(4) 6_465 ?
O6A K6A 2.77(2) 6_465 ?
O6A K6B 3.17(3) 6_465 ?
O6B O6A 0.96(4) 6_565 ?
O7A K2B 3.07(4) 7 ?
O8A O8C 1.37(8) . ?
O8A O8C 1.37(8) 7 ?
O8A O8B 1.62(8) 7 ?
O8A O8B 1.62(8) . ?
O8B O8C 0.83(8) . ?
O8B K2B 2.34(8) 7 ?
O8C K2B 3.04(9) 7 ?
O9 K6A 2.706(15) 5_644 ?
O9 K6B 3.04(2) 5_644 ?
O10 K6A 2.748(18) 5_644 ?
O10 K6B 3.04(3) 5_644 ?
CL12 K6B 2.73(3) 7 ?
CL12 K6A 2.78(2) 7 ?
CL12 K4 2.86(2) 4_565 ?
OL12 K6B 2.69(6) 7 ?
OL12 K6A 2.75(6) 7 ?
OL12 K4 3.00(6) 4_565 ?
